data_2202579
loop_
_publ_author_name
'Vande Velde, Christophe M.L.'
'Geise, Herman J.'
'Blockhuys, Frank'

_publ_section_title
;
 1,3-Dimethoxy-5-(triphenylmethylthio)benzene
;
_journal_issue 10
_journal_name_full 'Acta Crystallographica Section E'
_journal_page_first o1512
_journal_page_last o1513
_journal_paper_doi 10.1107/S1600536803019718
_journal_volume 59
_journal_year 2003
_chemical_formula_moiety 'C27 H24 O2 S1'
_chemical_formula_sum 'C27 H24 O2 S'
_chemical_formula_weight 412.52
_chemical_name_common tpthio
_chemical_name_systematic
;
  S-(3,5-dimethoxyphenyl)-triphenylmethanethiolate
;
_space_group_IT_number 2
_symmetry_cell_setting triclinic
_symmetry_space_group_name_Hall '-P 1'
_symmetry_space_group_name_H-M 'P -1'
_atom_sites_solution_hydrogens geom
_atom_sites_solution_primary direct
_atom_sites_solution_secondary difmap
_audit_creation_method SHELXL-97
_cell_angle_alpha 79.37(2)
_cell_angle_beta 72.31(2)
_cell_angle_gamma 87.93(2)
_cell_formula_units_Z 2
_cell_length_a 8.8390(12)
_cell_length_b 10.157(4)
_cell_length_c 12.672(2)
_cell_measurement_reflns_used 25
_cell_measurement_temperature 293(2)
_cell_measurement_theta_max 19.79
_cell_measurement_theta_min 7.70
_cell_volume 1065.0(5)
_computing_cell_refinement ' CAD-4 EXPRESS'
_computing_data_collection ' CAD-4 EXPRESS (Enraf-Nonius, 1994)'
_computing_data_reduction 'XCAD4 (Harms, 1996)'
_computing_molecular_graphics 'ORTEP3 (Farrugia, 1997)'
_computing_publication_material 'PLATON (Spek, 2003)'
_computing_structure_refinement 'SHELXL97 (Sheldrick, 1997)'
_computing_structure_solution 'SHELXS97 (Sheldrick, 1997)'
_diffrn_ambient_temperature 293(2)
_diffrn_measured_fraction_theta_full 0.995
_diffrn_measured_fraction_theta_max 0.995
_diffrn_measurement_device_type 'Enraf-Nonius Mach3'
_diffrn_measurement_method \w/2\q
_diffrn_radiation_monochromator graphite
_diffrn_radiation_source 'fine-focus sealed tube'
_diffrn_radiation_type MoK\a
_diffrn_radiation_wavelength 0.71073
_diffrn_reflns_av_R_equivalents 0.0177
_diffrn_reflns_av_sigmaI/netI 0.0420
_diffrn_reflns_limit_h_max 11
_diffrn_reflns_limit_h_min 0
_diffrn_reflns_limit_k_max 12
_diffrn_reflns_limit_k_min -12
_diffrn_reflns_limit_l_max 16
_diffrn_reflns_limit_l_min -15
_diffrn_reflns_number 4949
_diffrn_reflns_theta_full 26.99
_diffrn_reflns_theta_max 26.99
_diffrn_reflns_theta_min 1.72
_diffrn_standards_decay_% 0
_diffrn_standards_interval_time 60
_diffrn_standards_number 3
_exptl_absorpt_coefficient_mu 0.173
_exptl_absorpt_correction_type none
_exptl_crystal_colour colourless
_exptl_crystal_density_diffrn 1.286
_exptl_crystal_density_method 'not measured'
_exptl_crystal_description block
_exptl_crystal_F_000 436
_exptl_crystal_size_max 0.40
_exptl_crystal_size_mid 0.23
_exptl_crystal_size_min 0.20
_refine_diff_density_max 0.223
_refine_diff_density_min -0.215
_refine_ls_extinction_method none
_refine_ls_goodness_of_fit_ref 1.027
_refine_ls_hydrogen_treatment mixed
_refine_ls_matrix_type full
_refine_ls_number_parameters 329
_refine_ls_number_reflns 4635
_refine_ls_number_restraints 0
_refine_ls_restrained_S_all 1.027
_refine_ls_R_factor_all 0.0746
_refine_ls_R_factor_gt 0.0387
_refine_ls_shift/su_max 0.000
_refine_ls_shift/su_mean 0.000
_refine_ls_structure_factor_coef Fsqd
_refine_ls_weighting_details 'calc w = 1/[\s^2^(Fo^2^)+(0.0502P)^2^+0.2270P] where P = (Fo^2^+2Fc^2^)/3'
_refine_ls_weighting_scheme calc
_refine_ls_wR_factor_gt 0.1006
_refine_ls_wR_factor_ref 0.1129
_reflns_number_gt 3417
_reflns_number_total 4635
_reflns_threshold_expression >2sigma(I)
_cod_data_source_file cv6228.cif
_cod_data_source_block I
_cod_original_sg_symbol_H-M P-1
_cod_database_code 2202579
_cod_database_fobs_code 2202579

loop_
_symmetry_equiv_pos_as_xyz
'x, y, z'
'-x, -y, -z'

loop_
_atom_site_label
_atom_site_fract_x
_atom_site_fract_y
_atom_site_fract_z
_atom_site_U_iso_or_equiv
_atom_site_adp_type
_atom_site_calc_flag
_atom_site_refinement_flags
_atom_site_occupancy
_atom_site_disorder_assembly
_atom_site_disorder_group
_atom_site_type_symbol
S1 0.26666(5) 0.43771(4) 0.31487(3) 0.04133(13) Uani d . 1 . . S
C7 0.16204(18) 0.26908(15) 0.37706(13) 0.0329(3) Uani d . 1 . . C
O3 0.32507(19) 0.43316(15) -0.10604(11) 0.0618(4) Uani d . 1 . . O
O5 0.0398(2) 0.78053(14) 0.06674(13) 0.0657(4) Uani d . 1 . . O
C1 0.23071(19) 0.49551(16) 0.18359(13) 0.0372(4) Uani d . 1 . . C
C6 0.1465(2) 0.61168(17) 0.17317(15) 0.0422(4) Uani d . 1 . . C
H6 0.103(2) 0.658(2) 0.2350(17) 0.051 Uiso d . 1 . . H
C14 -0.01881(18) 0.28493(15) 0.40584(13) 0.0336(3) Uani d . 1 . . C
C9 0.2647(2) 0.10056(18) 0.51382(15) 0.0427(4) Uani d . 1 . . C
H9 0.274(2) 0.033(2) 0.4659(17) 0.051 Uiso d . 1 . . H
C8 0.21226(18) 0.22839(16) 0.48463(13) 0.0354(3) Uani d . 1 . . C
C20 0.2248(2) 0.16959(16) 0.29712(13) 0.0372(4) Uani d . 1 . . C
C25 0.1234(3) 0.08015(18) 0.27953(16) 0.0458(4) Uani d . 1 . . C
H25 0.015(3) 0.080(2) 0.3185(17) 0.055 Uiso d . 1 . . H
C5 0.1249(2) 0.66527(18) 0.06950(16) 0.0465(4) Uani d . 1 . . C
C2 0.2960(2) 0.43213(18) 0.09059(14) 0.0408(4) Uani d . 1 . . C
H2 0.356(2) 0.353(2) 0.0965(16) 0.049 Uiso d . 1 . . H
C3 0.2702(2) 0.48615(19) -0.01018(15) 0.0446(4) Uani d . 1 . . C
C13 0.1984(2) 0.31866(19) 0.55818(14) 0.0408(4) Uani d . 1 . . C
H13 0.162(2) 0.408(2) 0.5408(16) 0.049 Uiso d . 1 . . H
C4 0.1852(2) 0.6030(2) -0.02193(16) 0.0487(4) Uani d . 1 . . C
H4 0.169(2) 0.641(2) -0.0919(19) 0.058 Uiso d . 1 . . H
C19 -0.0887(2) 0.33482(18) 0.32179(15) 0.0417(4) Uani d . 1 . . C
H19 -0.023(2) 0.3559(19) 0.2435(17) 0.050 Uiso d . 1 . . H
C21 0.3876(2) 0.1613(2) 0.24513(17) 0.0511(5) Uani d . 1 . . C
H21 0.461(3) 0.223(2) 0.2586(18) 0.061 Uiso d . 1 . . H
C12 0.2359(2) 0.2803(2) 0.65780(15) 0.0478(4) Uani d . 1 . . C
H12 0.222(2) 0.347(2) 0.7073(18) 0.057 Uiso d . 1 . . H
C18 -0.2514(2) 0.3495(2) 0.34740(17) 0.0486(4) Uani d . 1 . . C
H18 -0.292(2) 0.392(2) 0.2874(18) 0.058 Uiso d . 1 . . H
C11 0.2870(2) 0.1526(2) 0.68573(16) 0.0522(5) Uani d . 1 . . C
H11 0.309(3) 0.127(2) 0.7533(19) 0.063 Uiso d . 1 . . H
C15 -0.1186(2) 0.24740(19) 0.51449(15) 0.0435(4) Uani d . 1 . . C
H15 -0.078(2) 0.210(2) 0.5712(17) 0.052 Uiso d . 1 . . H
C10 0.3019(2) 0.0628(2) 0.61401(17) 0.0519(5) Uani d . 1 . . C
H10 0.338(3) -0.024(2) 0.6316(18) 0.062 Uiso d . 1 . . H
C24 0.1823(3) -0.0128(2) 0.20969(18) 0.0615(6) Uani d . 1 . . C
H24 0.108(3) -0.069(2) 0.199(2) 0.074 Uiso d . 1 . . H
C16 -0.2817(2) 0.2610(2) 0.53947(18) 0.0553(5) Uani d . 1 . . C
H16 -0.345(3) 0.237(2) 0.612(2) 0.066 Uiso d . 1 . . H
C23 0.3418(4) -0.0167(2) 0.15647(19) 0.0713(7) Uani d . 1 . . C
H23 0.380(3) -0.077(3) 0.106(2) 0.086 Uiso d . 1 . . H
C17 -0.3483(2) 0.3128(2) 0.45655(18) 0.0536(5) Uani d . 1 . . C
H17 -0.459(3) 0.322(2) 0.4724(18) 0.064 Uiso d . 1 . . H
C26 0.4176(3) 0.3167(2) -0.10240(18) 0.0571(5) Uani d . 1 . . C
H26A 0.5074(16) 0.3327(6) -0.0749(13) 0.086 Uiso calc R 1 . . H
H26B 0.4589(16) 0.2950(9) -0.1787(11) 0.086 Uiso calc R 1 . . H
H26C 0.3512(10) 0.2410(11) -0.0510(12) 0.086 Uiso calc R 1 . . H
C22 0.4440(3) 0.0692(3) 0.17502(19) 0.0691(7) Uani d . 1 . . C
H22 0.552(3) 0.073(3) 0.139(2) 0.083 Uiso d . 1 . . H
C27 0.0015(3) 0.8311(2) -0.0340(2) 0.0690(6) Uani d . 1 . . C
H27A 0.1001(15) 0.8621(17) -0.0956(10) 0.104 Uiso calc R 1 . . H
H27B -0.071(2) 0.9072(16) -0.0222(5) 0.104 Uiso calc R 1 . . H
H27C -0.051(2) 0.7592(12) -0.0546(9) 0.104 Uiso calc R 1 . . H

loop_
_atom_site_aniso_label
_atom_site_aniso_U_11
_atom_site_aniso_U_22
_atom_site_aniso_U_33
_atom_site_aniso_U_12
_atom_site_aniso_U_13
_atom_site_aniso_U_23
S1 0.0481(2) 0.0409(2) 0.0374(2) -0.00677(18) -0.01659(18) -0.00541(17)
C7 0.0336(8) 0.0340(8) 0.0322(8) 0.0008(6) -0.0113(6) -0.0066(6)
O3 0.0830(10) 0.0660(9) 0.0397(7) 0.0225(8) -0.0201(7) -0.0192(6)
O5 0.0938(11) 0.0517(8) 0.0666(9) 0.0292(8) -0.0442(9) -0.0196(7)
C1 0.0385(9) 0.0374(8) 0.0346(8) -0.0037(7) -0.0108(7) -0.0037(6)
C6 0.0457(10) 0.0399(9) 0.0425(9) 0.0022(7) -0.0135(8) -0.0114(7)
C14 0.0335(8) 0.0321(8) 0.0373(8) 0.0027(6) -0.0124(6) -0.0087(6)
C9 0.0481(10) 0.0408(9) 0.0435(9) 0.0046(7) -0.0197(8) -0.0093(7)
C8 0.0305(7) 0.0420(9) 0.0341(8) 0.0022(6) -0.0110(6) -0.0064(6)
C20 0.0445(9) 0.0356(8) 0.0330(8) 0.0088(7) -0.0151(7) -0.0062(6)
C25 0.0600(11) 0.0397(9) 0.0437(10) 0.0068(8) -0.0233(9) -0.0108(7)
C5 0.0533(10) 0.0395(9) 0.0516(10) 0.0061(8) -0.0225(8) -0.0104(8)
C2 0.0430(9) 0.0390(9) 0.0384(9) 0.0030(7) -0.0100(7) -0.0062(7)
C3 0.0480(10) 0.0466(10) 0.0388(9) 0.0018(8) -0.0104(7) -0.0115(7)
C13 0.0416(9) 0.0451(10) 0.0387(9) 0.0076(7) -0.0151(7) -0.0112(7)
C4 0.0587(11) 0.0495(10) 0.0413(10) 0.0058(8) -0.0218(9) -0.0064(8)
C19 0.0383(9) 0.0474(10) 0.0399(9) 0.0004(7) -0.0146(7) -0.0045(7)
C21 0.0480(11) 0.0558(11) 0.0480(10) 0.0172(9) -0.0135(8) -0.0103(9)
C12 0.0501(10) 0.0585(11) 0.0404(9) 0.0062(8) -0.0190(8) -0.0150(8)
C18 0.0419(10) 0.0530(11) 0.0552(11) 0.0041(8) -0.0228(9) -0.0073(9)
C11 0.0568(11) 0.0645(12) 0.0413(10) 0.0050(9) -0.0271(9) -0.0042(9)
C15 0.0391(9) 0.0534(10) 0.0378(9) 0.0002(8) -0.0125(7) -0.0061(8)
C10 0.0597(12) 0.0470(11) 0.0523(11) 0.0089(9) -0.0275(9) -0.0007(9)
C24 0.1038(19) 0.0397(10) 0.0571(12) 0.0173(11) -0.0444(13) -0.0179(9)
C16 0.0389(10) 0.0769(14) 0.0450(10) -0.0010(9) -0.0043(8) -0.0124(10)
C23 0.114(2) 0.0576(13) 0.0501(12) 0.0445(14) -0.0329(13) -0.0236(10)
C17 0.0326(9) 0.0663(13) 0.0640(13) 0.0059(8) -0.0137(9) -0.0196(10)
C26 0.0575(12) 0.0596(12) 0.0548(12) 0.0077(10) -0.0109(9) -0.0237(10)
C22 0.0722(15) 0.0773(16) 0.0514(12) 0.0423(13) -0.0118(11) -0.0156(11)
C27 0.0881(17) 0.0545(12) 0.0798(16) 0.0184(11) -0.0504(14) -0.0112(11)

loop_
_atom_type_symbol
_atom_type_description
_atom_type_scat_dispersion_real
_atom_type_scat_dispersion_imag
_atom_type_scat_source
C C 0.0033 0.0016 'International Tables Vol C Tables 4.2.6.8 and 6.1.1.4'
H H 0.0000 0.0000 'International Tables Vol C Tables 4.2.6.8 and 6.1.1.4'
S S 0.1246 0.1234 'International Tables Vol C Tables 4.2.6.8 and 6.1.1.4'
O O 0.0106 0.0060 'International Tables Vol C Tables 4.2.6.8 and 6.1.1.4'

loop_
_geom_angle_atom_site_label_1
_geom_angle_atom_site_label_2
_geom_angle_atom_site_label_3
_geom_angle
C1 S1 C7 107.65(7)
C20 C7 C14 112.50(12)
C20 C7 C8 110.45(13)
C14 C7 C8 111.11(12)
C20 C7 S1 110.35(11)
C14 C7 S1 110.23(11)
C8 C7 S1 101.69(10)
C3 O3 C26 117.96(15)
C5 O5 C27 117.19(16)
C6 C1 C2 120.67(15)
C6 C1 S1 117.50(13)
C2 C1 S1 121.63(13)
C1 C6 C5 119.31(16)
C1 C6 H6 122.1(12)
C5 C6 H6 118.6(12)
C15 C14 C19 117.51(15)
C15 C14 C7 121.67(14)
C19 C14 C7 120.79(14)
C8 C9 C10 120.70(17)
C8 C9 H9 121.5(12)
C10 C9 H9 117.8(12)
C9 C8 C13 118.44(15)
C9 C8 C7 121.21(14)
C13 C8 C7 120.28(14)
C25 C20 C21 118.15(17)
C25 C20 C7 121.40(15)
C21 C20 C7 120.34(15)
C20 C25 C24 120.9(2)
C20 C25 H25 119.1(13)
C24 C25 H25 119.9(13)
O5 C5 C4 123.75(17)
O5 C5 C6 115.43(16)
C4 C5 C6 120.82(17)
C3 C2 C1 118.63(16)
C3 C2 H2 120.0(12)
C1 C2 H2 121.4(12)
O3 C3 C2 124.31(17)
O3 C3 C4 114.35(16)
C2 C3 C4 121.34(17)
C12 C13 C8 120.48(17)
C12 C13 H13 118.7(12)
C8 C13 H13 120.8(12)
C5 C4 C3 119.19(17)
C5 C4 H4 119.8(13)
C3 C4 H4 121.0(13)
C18 C19 C14 120.96(17)
C18 C19 H19 119.4(12)
C14 C19 H19 119.6(12)
C22 C21 C20 120.2(2)
C22 C21 H21 120.9(13)
C20 C21 H21 118.9(13)
C11 C12 C13 120.28(18)
C11 C12 H12 122.5(12)
C13 C12 H12 117.2(12)
C17 C18 C19 120.49(18)
C17 C18 H18 121.9(13)
C19 C18 H18 117.4(13)
C12 C11 C10 119.92(17)
C12 C11 H11 119.6(14)
C10 C11 H11 120.5(14)
C14 C15 C16 121.26(17)
C14 C15 H15 120.1(12)
C16 C15 H15 118.6(13)
C11 C10 C9 120.18(18)
C11 C10 H10 120.9(13)
C9 C10 H10 118.9(14)
C23 C24 C25 120.2(2)
C23 C24 H24 122.5(15)
C25 C24 H24 117.3(15)
C17 C16 C15 120.59(19)
C17 C16 H16 119.7(15)
C15 C16 H16 119.6(15)
C24 C23 C22 119.6(2)
C24 C23 H23 119.4(16)
C22 C23 H23 121.1(16)
C16 C17 C18 119.17(17)
C16 C17 H17 121.3(14)
C18 C17 H17 119.5(14)
O3 C26 H26A 109.5
O3 C26 H26B 109.5
H26A C26 H26B 109.5
O3 C26 H26C 109.5
H26A C26 H26C 109.5
H26B C26 H26C 109.5
C23 C22 C21 121.0(2)
C23 C22 H22 122.7(17)
C21 C22 H22 116.2(17)
O5 C27 H27A 109.5
O5 C27 H27B 109.5
H27A C27 H27B 109.5
O5 C27 H27C 109.5
H27A C27 H27C 109.5
H27B C27 H27C 109.5

loop_
_geom_bond_atom_site_label_1
_geom_bond_atom_site_label_2
_geom_bond_site_symmetry_2
_geom_bond_distance
_geom_bond_publ_flag
S1 C1 . 1.7777(17) ?
S1 C7 . 1.8928(17) ?
C7 C20 . 1.533(2) ?
C7 C14 . 1.537(2) ?
C7 C8 . 1.540(2) ?
O3 C3 . 1.366(2) ?
O3 C26 . 1.416(2) ?
O5 C5 . 1.369(2) ?
O5 C27 . 1.420(2) ?
C1 C6 . 1.379(2) ?
C1 C2 . 1.406(2) ?
C6 C5 . 1.393(3) ?
C6 H6 . 0.96(2) ?
C14 C15 . 1.382(2) ?
C14 C19 . 1.397(2) ?
C9 C8 . 1.386(2) ?
C9 C10 . 1.390(2) ?
C9 H9 . 0.98(2) ?
C8 C13 . 1.401(2) ?
C20 C25 . 1.390(3) ?
C20 C21 . 1.395(3) ?
C25 C24 . 1.392(3) ?
C25 H25 . 0.94(2) ?
C5 C4 . 1.377(3) ?
C2 C3 . 1.376(2) ?
C2 H2 . 0.95(2) ?
C3 C4 . 1.391(3) ?
C13 C12 . 1.385(2) ?
C13 H13 . 0.96(2) ?
C4 H4 . 0.95(2) ?
C19 C18 . 1.383(2) ?
C19 H19 . 0.97(2) ?
C21 C22 . 1.385(3) ?
C21 H21 . 0.99(2) ?
C12 C11 . 1.377(3) ?
C12 H12 . 0.98(2) ?
C18 C17 . 1.378(3) ?
C18 H18 . 0.96(2) ?
C11 C10 . 1.378(3) ?
C11 H11 . 0.92(2) ?
C15 C16 . 1.386(3) ?
C15 H15 . 0.92(2) ?
C10 H10 . 0.94(2) ?
C24 C23 . 1.369(4) ?
C24 H24 . 0.95(2) ?
C16 C17 . 1.370(3) ?
C16 H16 . 0.91(2) ?
C23 C22 . 1.376(4) ?
C23 H23 . 0.94(3) ?
C17 H17 . 0.94(2) ?
C26 H26A . 0.9874 ?
C26 H26B . 0.9874 ?
C26 H26C . 0.9874 ?
C22 H22 . 0.92(3) ?
C27 H27A . 0.9917 ?
C27 H27B . 0.9917 ?
C27 H27C . 0.9917 ?

loop_
_geom_hbond_atom_site_label_D
_geom_hbond_atom_site_label_H
_geom_hbond_atom_site_label_A
_geom_hbond_site_symmetry_A
_geom_hbond_distance_DH
_geom_hbond_distance_HA
_geom_hbond_distance_DA
_geom_hbond_angle_DHA
_geom_hbond_publ_flag
C13 H13 Cg(C) 2_566 0.96(2) 3.913(3) 3.09(2) 144.5(14) yes
C17 H17 Cg(B) 1_455 0.94(2) 3.585(3) 2.78(3) 143.1(17) yes
C26 H26a Cg(A) 2_665 0.987 3.720(3) 2.797(15) 157 yes

loop_
_cod_related_entry_id
_cod_related_entry_database
_cod_related_entry_code
1 ChemSpider 21131437
